data_1526578
loop_
_publ_author_name
'Schoen, J.C.'
'Wevers, M.A.C.'
'Jansen, M.'

_publ_section_title
;
 Investigation of the possible ternary nitrides in the system (Li3 N)/(Na3
 N)
;
_journal_name_full 'Solid State Sciences'
_journal_page_first 449
_journal_page_last 456
_journal_volume 2
_journal_year 2000
_chemical_formula_sum 'Li N2 Na5'
_chemical_name_systematic 'Li Na5 N2'
_space_group_IT_number 5
_symmetry_space_group_name_Hall 'C 2y'
_symmetry_space_group_name_H-M 'C 1 2 1'
_cell_angle_alpha 90
_cell_angle_beta 91.18
_cell_angle_gamma 90
_cell_formula_units_Z 2
_cell_length_a 6.731
_cell_length_b 5.944
_cell_length_c 6.383
_cell_volume 255.324
_citation_journal_id_ASTM SSSCFJ
_cod_data_source_file Schoen_SSSCFJ_2000_638.cif
_cod_data_source_block Li1N2Na5
_cod_original_cell_volume 255.3237
_cod_original_formula_sum 'Li1 N2 Na5'
_cod_database_code 1526578

loop_
_symmetry_equiv_pos_as_xyz
x,y,z
-x,y,-z
x+1/2,y+1/2,z
-x+1/2,y+1/2,-z

loop_
_atom_site_label
_atom_site_type_symbol
_atom_site_fract_x
_atom_site_fract_y
_atom_site_fract_z
_atom_site_occupancy
_atom_site_U_iso_or_equiv
Li1 Li+1 0.5 0.407 0 1 0.0
Na2 Na+1 0.5 0.416 0.5 1 0.0
N1 N-3 0.73 0.15 0.237 1 0.0
Na4 Na+1 0.5 0.869 0 1 0.0
Na3 Na+1 0.5 0.883 0.5 1 0.0
Na1 Na+1 0.715 0.152 0.768 1 0.0
